data_2230936
loop_
_publ_author_name
'Dardouri, Rachida'
'Rodi, Yousef Kandri'
'Saffon, Natalie'
'Essassi, El Mokhtar'
'Ng, Seik Weng'

_publ_section_title
;
 3-{[3-(4-Methoxyphenyl)-4,5-dihydro-1,2-oxazol-5-yl]methyl}-1,5-dimethyl-1<i>H</i>-1,5-benzodiazepine-2,4(3<i>H</i>,5<i>H</i>)-dione
;
_journal_coeditor_code XU5243
_journal_issue 7
_journal_name_full 'Acta Crystallographica Section E'
_journal_page_first o1729
_journal_paper_doi 10.1107/S1600536811022872
_journal_volume 67
_journal_year 2011
_chemical_formula_iupac 'C22 H23 N3 O4'
_chemical_formula_moiety 'C22 H23 N3 O4'
_chemical_formula_sum 'C22 H23 N3 O4'
_chemical_formula_weight 393.43
_chemical_name_systematic
;
3-{[3-(4-Methoxyphenyl)-4,5-dihydro-1,2-oxazol-5-yl]methyl}-
1,5-dimethyl-1<i>H</i>-1,5-benzodiazepine-2,4(3<i>H</i>,5<i>H</i>)-dione
;
_space_group_IT_number 15
_symmetry_cell_setting monoclinic
_symmetry_space_group_name_Hall '-C 2yc'
_symmetry_space_group_name_H-M 'C 1 2/c 1'
_atom_sites_solution_hydrogens geom
_atom_sites_solution_primary direct
_atom_sites_solution_secondary difmap
_audit_creation_method SHELXL-97
_cell_angle_alpha 90.00
_cell_angle_beta 93.2350(10)
_cell_angle_gamma 90.00
_cell_formula_units_Z 8
_cell_length_a 28.0041(5)
_cell_length_b 15.4644(3)
_cell_length_c 9.0350(2)
_cell_measurement_reflns_used 5272
_cell_measurement_temperature 293(2)
_cell_measurement_theta_max 21.8190
_cell_measurement_theta_min 2.5516
_cell_volume 3906.52(13)
_computing_cell_refinement 'SAINT (Bruker, 2005)'
_computing_data_collection 'APEX2 (Bruker, 2005)'
_computing_data_reduction 'SAINT (Bruker, 2005)'
_computing_molecular_graphics 'X-SEED (Barbour, 2001)'
_computing_publication_material 'publCIF (Westrip, 2010)'
_computing_structure_refinement 'SHELXL97 (Sheldrick, 2008)'
_computing_structure_solution 'SHELXS97 (Sheldrick, 2008)'
_diffrn_ambient_temperature 293(2)
_diffrn_measured_fraction_theta_full 1.000
_diffrn_measured_fraction_theta_max 1.000
_diffrn_measurement_device_type 'Bruker APEXII'
_diffrn_measurement_method '\f and \w'
_diffrn_radiation_monochromator graphite
_diffrn_radiation_source 'fine-focus sealed tube'
_diffrn_radiation_type MoK\a
_diffrn_radiation_wavelength 0.71073
_diffrn_reflns_av_R_equivalents 0.0472
_diffrn_reflns_av_sigmaI/netI 0.0228
_diffrn_reflns_limit_h_max 31
_diffrn_reflns_limit_h_min -33
_diffrn_reflns_limit_k_max 18
_diffrn_reflns_limit_k_min -18
_diffrn_reflns_limit_l_max 10
_diffrn_reflns_limit_l_min -10
_diffrn_reflns_number 30861
_diffrn_reflns_theta_full 25.00
_diffrn_reflns_theta_max 25.00
_diffrn_reflns_theta_min 1.50
_diffrn_standards_decay_% 0
_diffrn_standards_interval_count 0
_diffrn_standards_interval_time 0
_diffrn_standards_number 0
_exptl_absorpt_coefficient_mu 0.093
_exptl_absorpt_correction_type none
_exptl_crystal_colour colorless
_exptl_crystal_density_diffrn 1.338
_exptl_crystal_density_method 'not measured'
_exptl_crystal_description prism
_exptl_crystal_F_000 1664
_exptl_crystal_size_max 0.40
_exptl_crystal_size_mid 0.05
_exptl_crystal_size_min 0.05
_refine_diff_density_max 0.309
_refine_diff_density_min -0.274
_refine_ls_extinction_coef 0.0013(3)
_refine_ls_extinction_expression Fc^*^=kFc[1+0.001xFc^2^\l^3^/sin(2\q)]^-1/4^
_refine_ls_extinction_method 'SHELXL97 (Sheldrick, 2008)'
_refine_ls_goodness_of_fit_ref 1.050
_refine_ls_hydrogen_treatment constr
_refine_ls_matrix_type full
_refine_ls_number_parameters 272
_refine_ls_number_reflns 3445
_refine_ls_number_restraints 41
_refine_ls_restrained_S_all 1.083
_refine_ls_R_factor_all 0.0821
_refine_ls_R_factor_gt 0.0614
_refine_ls_shift/su_max 0.001
_refine_ls_shift/su_mean 0.001
_refine_ls_structure_factor_coef Fsqd
_refine_ls_weighting_details 'calc w=1/[\s^2^(Fo^2^)+(0.0764P)^2^+5.3445P] where P=(Fo^2^+2Fc^2^)/3'
_refine_ls_weighting_scheme calc
_refine_ls_wR_factor_gt 0.1620
_refine_ls_wR_factor_ref 0.1785
_reflns_number_gt 2548
_reflns_number_total 3445
_reflns_threshold_expression I>2\s(I)
_cod_data_source_file xu5243.cif
_cod_data_source_block I
_cod_original_sg_symbol_H-M 'C 2/c'
_cod_database_code 2230936
_cod_database_fobs_code 2230936

loop_
_symmetry_equiv_pos_as_xyz
'x, y, z'
'-x, y, -z+1/2'
'x+1/2, y+1/2, z'
'-x+1/2, y+1/2, -z+1/2'
'-x, -y, -z'
'x, -y, z-1/2'
'-x+1/2, -y+1/2, -z'
'x+1/2, -y+1/2, z-1/2'

loop_
_atom_site_type_symbol
_atom_site_label
_atom_site_fract_x
_atom_site_fract_y
_atom_site_fract_z
_atom_site_U_iso_or_equiv
_atom_site_adp_type
_atom_site_calc_flag
_atom_site_refinement_flags
_atom_site_occupancy
_atom_site_symmetry_multiplicity
_atom_site_disorder_assembly
_atom_site_disorder_group
O O1 0.67566(10) 0.19618(16) 0.5304(3) 0.0852(8) Uani d . 1 1 . .
O O2 0.57207(8) 0.11159(17) 0.2866(3) 0.0770(7) Uani d . 1 1 . .
O O3 0.63939(16) 0.3964(3) 0.2387(4) 0.0605(14) Uani d PDU 0.634(4) 1 A 1
O O4 0.54628(8) 0.85003(14) 0.3904(3) 0.0710(7) Uani d . 1 1 A .
N N1 0.71472(9) 0.14146(16) 0.3388(3) 0.0578(7) Uani d . 1 1 . .
N N2 0.63531(8) 0.07484(15) 0.1556(3) 0.0536(6) Uani d . 1 1 . .
N N3 0.6331(2) 0.4866(4) 0.2330(7) 0.060(2) Uani d PDU 0.634(4) 1 A 1
C C1 0.67932(11) 0.09694(18) 0.0955(3) 0.0523(7) Uani d . 1 1 . .
C C2 0.68467(17) 0.0844(3) -0.0552(4) 0.0855(12) Uani d . 1 1 . .
H H2 0.6590 0.0641 -0.1152 0.103 Uiso calc R 1 1 . .
C C3 0.7269(3) 0.1015(3) -0.1157(6) 0.119(2) Uani d . 1 1 . .
H H3 0.7296 0.0928 -0.2167 0.143 Uiso calc R 1 1 . .
C C4 0.7656(2) 0.1314(3) -0.0313(7) 0.117(2) Uani d . 1 1 . .
H H4 0.7946 0.1413 -0.0738 0.141 Uiso calc R 1 1 . .
C C5 0.76090(14) 0.1467(2) 0.1191(5) 0.0880(13) Uani d . 1 1 . .
H H5 0.7865 0.1691 0.1768 0.106 Uiso calc R 1 1 . .
C C6 0.71793(11) 0.12863(18) 0.1834(3) 0.0542(8) Uani d . 1 1 . .
C C7 0.61090(12) -0.0048(2) 0.1047(4) 0.0737(10) Uani d . 1 1 . .
H H7A 0.5898 -0.0238 0.1783 0.111 Uiso calc R 1 1 . .
H H7B 0.6342 -0.0489 0.0892 0.111 Uiso calc R 1 1 . .
H H7C 0.5928 0.0064 0.0134 0.111 Uiso calc R 1 1 . .
C C8 0.61146(11) 0.1295(2) 0.2423(3) 0.0554(8) Uani d . 1 1 A .
C C9 0.63728(13) 0.21183(18) 0.2874(4) 0.0650(9) Uani d D 1 1 . .
H H9 0.6512 0.2368 0.1999 0.078 Uiso calc PR 0.634(4) 1 A 1
H H9' 0.6510 0.2375 0.2002 0.078 Uiso calc PR 0.366(4) 1 A 2
C C10 0.67758(12) 0.18422(18) 0.3971(4) 0.0602(8) Uani d . 1 1 A .
C C11 0.75503(13) 0.1155(3) 0.4405(5) 0.0895(12) Uani d . 1 1 . .
H H11A 0.7430 0.0928 0.5300 0.134 Uiso calc R 1 1 . .
H H11B 0.7749 0.1648 0.4635 0.134 Uiso calc R 1 1 . .
H H11C 0.7735 0.0718 0.3942 0.134 Uiso calc R 1 1 . .
C C12 0.59677(16) 0.2732(3) 0.3369(6) 0.0481(11) Uani d PDU 0.634(4) 1 A 1
H H12A 0.5712 0.2755 0.2599 0.058 Uiso calc PR 0.634(4) 1 A 1
H H12B 0.5836 0.2506 0.4261 0.058 Uiso calc PR 0.634(4) 1 A 1
C C13 0.61609(16) 0.3625(3) 0.3660(5) 0.0512(10) Uani d PDU 0.634(4) 1 A 1
H H13 0.6381 0.3630 0.4544 0.061 Uiso calc PR 0.634(4) 1 A 1
C C14 0.57479(7) 0.42592(11) 0.3838(2) 0.0855(13) Uani d PDU 0.634(4) 1 A 1
H H14A 0.5455 0.4069 0.3312 0.103 Uiso calc PR 0.634(4) 1 A 1
H H14B 0.5690 0.4365 0.4870 0.103 Uiso calc PR 0.634(4) 1 A 1
C C15 0.59627(7) 0.50273(11) 0.3118(2) 0.0683(10) Uani d RD 1 1 . .
C C16 0.58267(7) 0.59290(11) 0.3351(2) 0.0551(8) Uani d R 1 1 A .
C C17 0.54373(7) 0.61376(11) 0.4159(2) 0.0683(10) Uani d R 1 1 . .
H H17 0.5262 0.5696 0.4569 0.082 Uiso calc R 1 1 . .
C C18 0.53026(11) 0.6984(2) 0.4372(3) 0.0610(8) Uani d . 1 1 A .
H H18 0.5038 0.7110 0.4911 0.073 Uiso calc R 1 1 . .
C C19 0.55629(10) 0.76409(19) 0.3782(3) 0.0533(7) Uani d . 1 1 . .
C C20 0.59550(10) 0.7442(2) 0.2959(3) 0.0551(7) Uani d . 1 1 A .
H H20 0.6132 0.7884 0.2555 0.066 Uiso calc R 1 1 . .
C C21 0.60796(10) 0.6603(2) 0.2746(3) 0.0547(7) Uani d . 1 1 . .
H H21 0.6339 0.6478 0.2185 0.066 Uiso calc R 1 1 A .
C C22 0.50391(11) 0.8728(2) 0.4642(5) 0.0783(11) Uani d . 1 1 . .
H H22A 0.5006 0.9346 0.4656 0.117 Uiso calc R 1 1 A .
H H22B 0.5064 0.8514 0.5640 0.117 Uiso calc R 1 1 . .
H H22C 0.4765 0.8477 0.4121 0.117 Uiso calc R 1 1 . .
O O3' 0.6240(3) 0.3830(6) 0.1858(9) 0.0605(14) Uani d PD 0.37 1 A 2
N N3' 0.6197(5) 0.4734(7) 0.2005(15) 0.060(2) Uani d PD 0.37 1 A 2
C C12' 0.6199(3) 0.2846(5) 0.3878(9) 0.0481(11) Uani d PD 0.37 1 A 2
H H12C 0.6000 0.2615 0.4631 0.058 Uiso calc PR 0.366(4) 1 A 2
H H12D 0.6467 0.3151 0.4360 0.058 Uiso calc PR 0.366(4) 1 A 2
C C13' 0.5914(3) 0.3432(4) 0.2836(8) 0.0512(10) Uani d PD 0.37 1 A 2
H H13' 0.5647 0.3136 0.2302 0.061 Uiso calc PR 0.366(4) 1 A 2
C C14' 0.5746(4) 0.4238(4) 0.3791(12) 0.0855(13) Uani d PD 0.37 1 A 2
H H14C 0.5400 0.4280 0.3741 0.103 Uiso calc PR 0.366(4) 1 A 2
H H14D 0.5858 0.4176 0.4821 0.103 Uiso calc PR 0.366(4) 1 A 2

loop_
_atom_site_aniso_label
_atom_site_aniso_U_11
_atom_site_aniso_U_22
_atom_site_aniso_U_33
_atom_site_aniso_U_12
_atom_site_aniso_U_13
_atom_site_aniso_U_23
O1 0.125(2) 0.0719(16) 0.0621(15) -0.0375(15) 0.0306(14) -0.0213(12)
O2 0.0500(13) 0.1008(19) 0.0811(16) 0.0140(12) 0.0119(11) 0.0077(13)
O3 0.067(3) 0.046(2) 0.071(3) 0.0145(19) 0.034(2) 0.000(2)
O4 0.0630(14) 0.0528(13) 0.0976(17) 0.0060(10) 0.0090(12) -0.0198(12)
N1 0.0545(15) 0.0564(15) 0.0630(16) -0.0168(12) 0.0066(12) -0.0010(12)
N2 0.0506(14) 0.0556(14) 0.0545(14) 0.0116(11) 0.0017(11) -0.0023(11)
N3 0.067(4) 0.045(2) 0.072(4) 0.010(2) 0.033(4) 0.0050(19)
C1 0.0648(19) 0.0446(15) 0.0486(16) 0.0190(13) 0.0136(14) 0.0038(12)
C2 0.126(3) 0.081(3) 0.053(2) 0.042(2) 0.025(2) 0.0108(17)
C3 0.181(6) 0.096(4) 0.088(3) 0.058(4) 0.087(4) 0.031(3)
C4 0.127(4) 0.076(3) 0.160(5) 0.042(3) 0.110(4) 0.053(3)
C5 0.073(2) 0.067(2) 0.129(4) 0.0121(18) 0.052(2) 0.033(2)
C6 0.0553(17) 0.0432(15) 0.0664(19) 0.0068(13) 0.0247(15) 0.0113(13)
C7 0.068(2) 0.075(2) 0.075(2) 0.0031(18) -0.0172(17) -0.0143(18)
C8 0.0539(18) 0.0577(18) 0.0556(17) 0.0165(14) 0.0106(14) 0.0099(14)
C9 0.090(2) 0.0436(16) 0.066(2) 0.0164(16) 0.0442(18) 0.0085(14)
C10 0.079(2) 0.0416(16) 0.063(2) -0.0227(15) 0.0292(17) -0.0111(14)
C11 0.074(2) 0.091(3) 0.100(3) -0.034(2) -0.025(2) -0.004(2)
C12 0.044(3) 0.048(2) 0.053(3) 0.008(2) 0.011(2) -0.0026(19)
C13 0.056(3) 0.044(2) 0.055(3) 0.0088(19) 0.0169(18) -0.0011(18)
C14 0.102(3) 0.058(2) 0.103(3) 0.0323(19) 0.063(2) 0.0215(18)
C15 0.079(2) 0.0585(19) 0.072(2) 0.0267(16) 0.0420(18) 0.0198(16)
C16 0.0589(18) 0.0555(17) 0.0531(16) 0.0217(14) 0.0234(14) 0.0109(13)
C17 0.075(2) 0.0589(19) 0.075(2) 0.0219(16) 0.0391(18) 0.0160(16)
C18 0.0598(18) 0.065(2) 0.0611(19) 0.0216(15) 0.0241(15) 0.0025(15)
C19 0.0533(17) 0.0530(17) 0.0531(16) 0.0093(14) -0.0001(13) -0.0071(13)
C20 0.0471(16) 0.0578(18) 0.0612(18) 0.0004(14) 0.0097(14) -0.0044(14)
C21 0.0491(16) 0.0656(19) 0.0509(17) 0.0133(14) 0.0148(13) -0.0001(14)
C22 0.0513(18) 0.066(2) 0.117(3) 0.0156(16) -0.0008(19) -0.034(2)
O3' 0.067(3) 0.046(2) 0.071(3) 0.0145(19) 0.034(2) 0.000(2)
N3' 0.067(4) 0.045(2) 0.072(4) 0.010(2) 0.033(4) 0.0050(19)
C12' 0.044(3) 0.048(2) 0.053(3) 0.008(2) 0.011(2) -0.0026(19)
C13' 0.056(3) 0.044(2) 0.055(3) 0.0088(19) 0.0169(18) -0.0011(18)
C14' 0.102(3) 0.058(2) 0.103(3) 0.0323(19) 0.063(2) 0.0215(18)

loop_
_atom_type_symbol
_atom_type_description
_atom_type_scat_dispersion_real
_atom_type_scat_dispersion_imag
_atom_type_scat_source
C C 0.0033 0.0016 'International Tables Vol C Tables 4.2.6.8 and 6.1.1.4'
H H 0.0000 0.0000 'International Tables Vol C Tables 4.2.6.8 and 6.1.1.4'
N N 0.0061 0.0033 'International Tables Vol C Tables 4.2.6.8 and 6.1.1.4'
O O 0.0106 0.0060 'International Tables Vol C Tables 4.2.6.8 and 6.1.1.4'

loop_
_geom_angle_atom_site_label_1
_geom_angle_atom_site_label_2
_geom_angle_atom_site_label_3
_geom_angle_site_symmetry_1
_geom_angle_site_symmetry_3
_geom_angle
_geom_angle_publ_flag
N3 O3 C13 . . 109.0(4) ?
C19 O4 C22 . . 117.1(3) ?
C10 N1 C6 . . 122.7(3) ?
C10 N1 C11 . . 117.8(3) ?
C6 N1 C11 . . 119.2(3) ?
C8 N2 C1 . . 122.6(3) ?
C8 N2 C7 . . 117.9(3) ?
C1 N2 C7 . . 118.8(2) ?
C15 N3 O3 . . 105.6(5) ?
C6 C1 C2 . . 118.9(3) ?
C6 C1 N2 . . 122.0(2) ?
C2 C1 N2 . . 119.0(3) ?
C3 C2 C1 . . 120.7(5) ?
C3 C2 H2 . . 119.6 ?
C1 C2 H2 . . 119.6 ?
C2 C3 C4 . . 121.5(5) ?
C2 C3 H3 . . 119.3 ?
C4 C3 H3 . . 119.3 ?
C3 C4 C5 . . 119.0(4) ?
C3 C4 H4 . . 120.5 ?
C5 C4 H4 . . 120.5 ?
C4 C5 C6 . . 120.3(5) ?
C4 C5 H5 . . 119.9 ?
C6 C5 H5 . . 119.9 ?
C1 C6 C5 . . 119.5(3) ?
C1 C6 N1 . . 121.3(2) ?
C5 C6 N1 . . 119.1(3) ?
N2 C7 H7A . . 109.5 ?
N2 C7 H7B . . 109.5 ?
H7A C7 H7B . . 109.5 ?
N2 C7 H7C . . 109.5 ?
H7A C7 H7C . . 109.5 ?
H7B C7 H7C . . 109.5 ?
O2 C8 N2 . . 122.0(3) ?
O2 C8 C9 . . 121.9(3) ?
N2 C8 C9 . . 116.0(3) ?
C8 C9 C10 . . 105.4(2) ?
C8 C9 C12' . . 127.7(4) ?
C10 C9 C12' . . 93.9(4) ?
C8 C9 C12 . . 104.2(3) ?
C10 C9 C12 . . 120.5(3) ?
C8 C9 H9 . . 108.7 ?
C10 C9 H9 . . 108.7 ?
C12' C9 H9 . . 110.0 ?
C12 C9 H9 . . 108.7 ?
C8 C9 H9' . . 109.2 ?
C10 C9 H9' . . 109.2 ?
C12' C9 H9' . . 109.2 ?
C12 C9 H9' . . 107.9 ?
O1 C10 N1 . . 122.1(3) ?
O1 C10 C9 . . 121.9(3) ?
N1 C10 C9 . . 116.0(3) ?
N1 C11 H11A . . 109.5 ?
N1 C11 H11B . . 109.5 ?
H11A C11 H11B . . 109.5 ?
N1 C11 H11C . . 109.5 ?
H11A C11 H11C . . 109.5 ?
H11B C11 H11C . . 109.5 ?
C13 C12 C9 . . 110.4(3) ?
C13 C12 H12A . . 109.6 ?
C9 C12 H12A . . 109.6 ?
C13 C12 H12B . . 109.6 ?
C9 C12 H12B . . 109.6 ?
H12A C12 H12B . . 108.1 ?
O3 C13 C12 . . 111.5(4) ?
O3 C13 C14 . . 103.2(3) ?
C12 C13 C14 . . 109.9(3) ?
O3 C13 H13 . . 110.7 ?
C12 C13 H13 . . 110.7 ?
C14 C13 H13 . . 110.7 ?
C15 C14 C13 . . 97.93(17) ?
C15 C14 H14A . . 112.2 ?
C13 C14 H14A . . 112.2 ?
C15 C14 H14B . . 112.2 ?
C13 C14 H14B . . 112.2 ?
H14A C14 H14B . . 109.8 ?
N3 C15 C16 . . 118.6(3) ?
N3' C15 C16 . . 125.8(5) ?
N3 C15 C14 . . 115.7(3) ?
N3' C15 C14 . . 106.8(5) ?
C16 C15 C14 . . 125.4 ?
N3' C15 C14' . . 105.1(6) ?
C16 C15 C14' . . 126.8(3) ?
C17 C16 C21 . . 117.81(13) ?
C17 C16 C15 . . 121.1 ?
C21 C16 C15 . . 121.05(13) ?
C18 C17 C16 . . 121.65(14) ?
C18 C17 H17 . . 119.2 ?
C16 C17 H17 . . 119.2 ?
C17 C18 C19 . . 119.5(2) ?
C17 C18 H18 . . 120.3 ?
C19 C18 H18 . . 120.3 ?
O4 C19 C18 . . 124.9(3) ?
O4 C19 C20 . . 115.5(3) ?
C18 C19 C20 . . 119.6(3) ?
C21 C20 C19 . . 120.1(3) ?
C21 C20 H20 . . 119.9 ?
C19 C20 H20 . . 119.9 ?
C20 C21 C16 . . 121.3(2) ?
C20 C21 H21 . . 119.3 ?
C16 C21 H21 . . 119.3 ?
O4 C22 H22A . . 109.5 ?
O4 C22 H22B . . 109.5 ?
H22A C22 H22B . . 109.5 ?
O4 C22 H22C . . 109.5 ?
H22A C22 H22C . . 109.5 ?
H22B C22 H22C . . 109.5 ?
N3' O3' C13' . . 107.8(8) ?
C15 N3' O3' . . 117.6(9) ?
C13' C12' C9 . . 104.2(5) ?
C13' C12' H12C . . 110.9 ?
C9 C12' H12C . . 110.9 ?
C13' C12' H12D . . 110.9 ?
C9 C12' H12D . . 110.9 ?
H12C C12' H12D . . 108.9 ?
O3' C13' C12' . . 108.1(7) ?
O3' C13' C14' . . 102.4(6) ?
C12' C13' C14' . . 107.1(7) ?
O3' C13' H13' . . 112.9 ?
C12' C13' H13' . . 112.9 ?
C14' C13' H13' . . 112.9 ?
C15 C14' C13' . . 105.9(5) ?
C15 C14' H14D . . 110.5 ?
C13' C14' H14D . . 110.5 ?
C15 C14' H14C . . 110.5 ?
C13' C14' H14D . . 110.5 ?
H14C C14' H14D . . 108.7 ?

loop_
_geom_bond_atom_site_label_1
_geom_bond_atom_site_label_2
_geom_bond_site_symmetry_2
_geom_bond_distance
_geom_bond_publ_flag
O1 C10 . 1.222(4) ?
O2 C8 . 1.226(3) ?
O3 N3 . 1.407(5) ?
O3 C13 . 1.451(5) ?
O4 C19 . 1.364(3) ?
O4 C22 . 1.437(4) ?
N1 C10 . 1.364(4) ?
N1 C6 . 1.426(4) ?
N1 C11 . 1.470(4) ?
N2 C8 . 1.354(4) ?
N2 C1 . 1.416(4) ?
N2 C7 . 1.469(4) ?
N3 C15 . 1.309(5) ?
C1 C6 . 1.394(4) ?
C1 C2 . 1.392(4) ?
C2 C3 . 1.356(7) ?
C2 H2 . 0.9300 ?
C3 C4 . 1.371(8) ?
C3 H3 . 0.9300 ?
C4 C5 . 1.393(7) ?
C4 H4 . 0.9300 ?
C5 C6 . 1.394(4) ?
C5 H5 . 0.9300 ?
C7 H7A . 0.9600 ?
C7 H7B . 0.9600 ?
C7 H7C . 0.9600 ?
C8 C9 . 1.508(5) ?
C9 C10 . 1.521(5) ?
C9 C12' . 1.541(7) ?
C9 C12 . 1.564(5) ?
C9 H9 . 0.9800 ?
C9 H9' . 0.9800 ?
C11 H11A . 0.9600 ?
C11 H11B . 0.9600 ?
C11 H11C . 0.9600 ?
C12 C13 . 1.502(6) ?
C12 H12A . 0.9700 ?
C12 H12B . 0.9700 ?
C13 C14 . 1.531(4) ?
C13 H13 . 0.9800 ?
C14 C15 . 1.4965 ?
C14 H14A . 0.9700 ?
C14 H14B . 0.9700 ?
C15 N3' . 1.313(8) ?
C15 C16 . 1.4638 ?
C15 C14' . 1.507(7) ?
C16 C17 . 1.3846 ?
C16 C21 . 1.390(3) ?
C17 C18 . 1.379(3) ?
C17 H17 . 0.9300 ?
C18 C19 . 1.376(4) ?
C18 H18 . 0.9300 ?
C19 C20 . 1.395(4) ?
C20 C21 . 1.360(4) ?
C20 H20 . 0.9300 ?
C21 H21 . 0.9300 ?
C22 H22A . 0.9600 ?
C22 H22B . 0.9600 ?
C22 H22C . 0.9600 ?
O3' N3' . 1.410(8) ?
O3' C13' . 1.442(8) ?
C12' C13' . 1.503(8) ?
C12' H12C . 0.9700 ?
C12' H12D . 0.9700 ?
C13' C14' . 1.602(8) ?
C13' H13' . 0.9800 ?
C14' H14C . 0.9700 ?
C14' H14D . 0.9700 ?

loop_
_geom_hbond_atom_site_label_D
_geom_hbond_atom_site_label_H
_geom_hbond_atom_site_label_A
_geom_hbond_site_symmetry_A
_geom_hbond_distance_DH
_geom_hbond_distance_HA
_geom_hbond_distance_DA
_geom_hbond_angle_DHA
C4 H4 O3 7_655 0.93 2.51 3.367(7) 154
C11 H11B O1 7_656 0.96 2.56 3.501(5) 168

loop_
_geom_torsion_atom_site_label_1
_geom_torsion_atom_site_label_2
_geom_torsion_atom_site_label_3
_geom_torsion_atom_site_label_4
_geom_torsion_site_symmetry_1
_geom_torsion_site_symmetry_2
_geom_torsion_site_symmetry_3
_geom_torsion_site_symmetry_4
_geom_torsion
_geom_torsion_publ_flag
C13 O3 N3 C15 . . . . -20.5(6) ?
C8 N2 C1 C6 . . . . 51.7(4) ?
C7 N2 C1 C6 . . . . -137.7(3) ?
C8 N2 C1 C2 . . . . -130.1(3) ?
C7 N2 C1 C2 . . . . 40.5(4) ?
C6 C1 C2 C3 . . . . 0.9(5) ?
N2 C1 C2 C3 . . . . -177.3(3) ?
C1 C2 C3 C4 . . . . 0.1(7) ?
C2 C3 C4 C5 . . . . -1.8(7) ?
C3 C4 C5 C6 . . . . 2.5(6) ?
C2 C1 C6 C5 . . . . -0.2(4) ?
N2 C1 C6 C5 . . . . 178.0(3) ?
C2 C1 C6 N1 . . . . -179.0(3) ?
N2 C1 C6 N1 . . . . -0.8(4) ?
C4 C5 C6 C1 . . . . -1.5(5) ?
C4 C5 C6 N1 . . . . 177.4(3) ?
C10 N1 C6 C1 . . . . -48.7(4) ?
C11 N1 C6 C1 . . . . 137.5(3) ?
C10 N1 C6 C5 . . . . 132.5(3) ?
C11 N1 C6 C5 . . . . -41.3(4) ?
C1 N2 C8 O2 . . . . 175.7(3) ?
C7 N2 C8 O2 . . . . 5.0(4) ?
C1 N2 C8 C9 . . . . -7.3(4) ?
C7 N2 C8 C9 . . . . -177.9(3) ?
O2 C8 C9 C10 . . . . 106.4(3) ?
N2 C8 C9 C10 . . . . -70.6(3) ?
O2 C8 C9 C12' . . . . -1.3(6) ?
N2 C8 C9 C12' . . . . -178.3(4) ?
O2 C8 C9 C12 . . . . -21.4(4) ?
N2 C8 C9 C12 . . . . 161.6(3) ?
C6 N1 C10 O1 . . . . -178.6(3) ?
C11 N1 C10 O1 . . . . -4.8(4) ?
C6 N1 C10 C9 . . . . 4.6(4) ?
C11 N1 C10 C9 . . . . 178.5(3) ?
C8 C9 C10 O1 . . . . -104.6(3) ?
C12' C9 C10 O1 . . . . 26.3(5) ?
C12 C9 C10 O1 . . . . 12.6(4) ?
C8 C9 C10 N1 . . . . 72.1(3) ?
C12' C9 C10 N1 . . . . -156.9(4) ?
C12 C9 C10 N1 . . . . -170.7(3) ?
C8 C9 C12 C13 . . . . -172.4(3) ?
C10 C9 C12 C13 . . . . 69.8(5) ?
C12' C9 C12 C13 . . . . 41.0(7) ?
N3 O3 C13 C12 . . . . 147.7(5) ?
N3 O3 C13 C14 . . . . 29.7(5) ?
C9 C12 C13 O3 . . . . 54.9(5) ?
C9 C12 C13 C14 . . . . 168.7(3) ?
O3 C13 C14 C15 . . . . -25.3(3) ?
C12 C13 C14 C15 . . . . -144.4(3) ?
O3 N3 C15 N3' . . . . -69(2) ?
O3 N3 C15 C16 . . . . 176.0(3) ?
O3 N3 C15 C14 . . . . 2.1(6) ?
O3 N3 C15 C14' . . . . 0.4(8) ?
C13 C14 C15 N3 . . . . 15.3(4) ?
C13 C14 C15 N3' . . . . 37.2(8) ?
C13 C14 C15 C16 . . . . -158.1(2) ?
C13 C14 C15 C14' . . . . 66(13) ?
N3 C15 C16 C17 . . . . 179.2(4) ?
N3' C15 C16 C17 . . . . 154.3(9) ?
C14 C15 C16 C17 . . . . -7.6 ?
C14' C15 C16 C17 . . . . -5.8(7) ?
N3 C15 C16 C21 . . . . 0.3(4) ?
N3' C15 C16 C21 . . . . -24.6(9) ?
C14 C15 C16 C21 . . . . 173.52(17) ?
C14' C15 C16 C21 . . . . 175.2(7) ?
C21 C16 C17 C18 . . . . -0.3(2) ?
C15 C16 C17 C18 . . . . -179.28(19) ?
C16 C17 C18 C19 . . . . -0.6(4) ?
C22 O4 C19 C18 . . . . -3.4(4) ?
C22 O4 C19 C20 . . . . 175.1(3) ?
C17 C18 C19 O4 . . . . 179.3(3) ?
C17 C18 C19 C20 . . . . 0.9(5) ?
O4 C19 C20 C21 . . . . -178.8(3) ?
C18 C19 C20 C21 . . . . -0.2(4) ?
C19 C20 C21 C16 . . . . -0.8(4) ?
C17 C16 C21 C20 . . . . 1.1(3) ?
C15 C16 C21 C20 . . . . -180.0(2) ?
N3 C15 N3' O3' . . . . 110(3) ?
C16 C15 N3' O3' . . . . -171.5(8) ?
C14 C15 N3' O3' . . . . -6.9(14) ?
C14' C15 N3' O3' . . . . -7.9(15) ?
C13' O3' N3' C15 . . . . 12.3(16) ?
C8 C9 C12' C13' . . . . -87.0(7) ?
C10 C9 C12' C13' . . . . 160.0(6) ?
C12 C9 C12' C13' . . . . -44.5(6) ?
N3' O3' C13' C12' . . . . -122.7(10) ?
N3' O3' C13' C14' . . . . -9.9(11) ?
C9 C12' C13' O3' . . . . -67.2(8) ?
C9 C12' C13' C14' . . . . -176.8(6) ?
N3 C15 C14' C13' . . . . -20.7(10) ?
N3' C15 C14' C13' . . . . 0.8(12) ?
C16 C15 C14' C13' . . . . 164.2(4) ?
C14 C15 C14' C13' . . . . -151(13) ?
O3' C13' C14' C15 . . . . 5.7(10) ?
C12' C13' C14' C15 . . . . 119.3(8) ?
